data_4128900
loop_
_publ_author_name
'Zheng, Qi'
'Kupper, Manuel'
'Xuan, Weimin'
'Oki, Hirofumi'
'Tsunashima, Ryo'
'Long, De-Liang'
'Cronin, Leroy'

_publ_section_title
;
 Anisotropic Polyoxometalate Cages Assembled via Layers of Heteroanion
 Templates.
;
_journal_issue 34
_journal_name_full 'Journal of the American Chemical Society'
_journal_page_first 13479
_journal_page_last 13486
_journal_paper_doi 10.1021/jacs.9b04533
_journal_volume 141
_journal_year 2019
_chemical_formula_sum 'C14 H90 Mo2 N7 O75 P W16'
_chemical_formula_weight 4721.37
_space_group_crystal_system trigonal
_space_group_IT_number 166
_space_group_name_Hall '-R 3 2"'
_space_group_name_H-M_alt 'R -3 m :H'
_atom_sites_solution_hydrogens difmap
_atom_sites_solution_primary direct
_atom_sites_solution_secondary difmap
_audit_creation_method SHELXL-2018/3
_cell_angle_alpha 90
_cell_angle_beta 90
_cell_angle_gamma 120
_cell_formula_units_Z 3
_cell_length_a 21.5987(10)
_cell_length_b 21.5987(10)
_cell_length_c 13.9195(15)
_cell_measurement_reflns_used 1655
_cell_measurement_temperature 150(2)
_cell_measurement_theta_max 25.5
_cell_measurement_theta_min 3.12
_cell_volume 5623.5(7)
_computing_cell_refinement Apex3
_computing_data_collection Apex3
_computing_data_reduction Apex3
_computing_molecular_graphics Diamond3
_computing_publication_material WinGX
_computing_structure_refinement 'SHELXL-2018/3 (Sheldrick, 2018)'
_computing_structure_solution 'SHELXT-2018 (Sheldrick, 2018)'
_diffrn_ambient_temperature 150(2)
_diffrn_measured_fraction_theta_full 1.000
_diffrn_measured_fraction_theta_max 0.979
_diffrn_measurement_device_type 'Bruker Apex II Quasar'
_diffrn_measurement_method '\w & \f scans'
_diffrn_radiation_type MoK\a
_diffrn_radiation_wavelength 0.71073
_diffrn_reflns_av_R_equivalents 0.0807
_diffrn_reflns_av_unetI/netI 0.0674
_diffrn_reflns_Laue_measured_fraction_full 1.000
_diffrn_reflns_Laue_measured_fraction_max 0.979
_diffrn_reflns_limit_h_max 23
_diffrn_reflns_limit_h_min -15
_diffrn_reflns_limit_k_max 27
_diffrn_reflns_limit_k_min -15
_diffrn_reflns_limit_l_max 17
_diffrn_reflns_limit_l_min -17
_diffrn_reflns_number 6807
_diffrn_reflns_point_group_measured_fraction_full 1.000
_diffrn_reflns_point_group_measured_fraction_max 0.979
_diffrn_reflns_theta_full 25.242
_diffrn_reflns_theta_max 26.998
_diffrn_reflns_theta_min 1.824
_diffrn_source '1uS Microfocus x-ray'
_exptl_absorpt_coefficient_mu 24.903
_exptl_absorpt_correction_T_max 0.0942
_exptl_absorpt_correction_T_min 0.0376
_exptl_absorpt_correction_type empirical
_exptl_absorpt_process_details 'SADABS-2016/2 - Bruker AXS'
_exptl_crystal_colour blue
_exptl_crystal_density_diffrn 4.182
_exptl_crystal_density_method none
_exptl_crystal_description block
_exptl_crystal_F_000 6318
_exptl_crystal_size_max 0.070
_exptl_crystal_size_mid 0.050
_exptl_crystal_size_min 0.030
_refine_diff_density_max 3.97
_refine_diff_density_min -2.97
_refine_diff_density_rms 0.38
_refine_ls_extinction_method none
_refine_ls_goodness_of_fit_ref 1.118
_refine_ls_hydrogen_treatment refxyz
_refine_ls_matrix_type full
_refine_ls_number_parameters 86
_refine_ls_number_reflns 1450
_refine_ls_number_restraints 5
_refine_ls_restrained_S_all 1.127
_refine_ls_R_factor_all 0.0720
_refine_ls_R_factor_gt 0.0487
_refine_ls_shift/su_max 0.001
_refine_ls_shift/su_mean 0.000
_refine_ls_structure_factor_coef Fsqd
_refine_ls_weighting_details 'w=1/[\s^2^(Fo^2^)+(0.0543P)^2^+212.8196P] where P=(Fo^2^+2Fc^2^)/3'
_refine_ls_weighting_scheme calc
_refine_ls_wR_factor_gt 0.1238
_refine_ls_wR_factor_ref 0.1368
_reflns_Friedel_coverage 0.000
_reflns_number_gt 1074
_reflns_number_total 1450
_reflns_threshold_expression 'I > 2\s(I)'
_cod_data_source_file ja9b04533_si_002.cif
_cod_data_source_block mak0235q
_cod_depositor_comments
;
The following automatic conversions were performed:

data item '_atom_sites_solution_primary' value 'direct methods' was
changed to 'direct'.

Automatic conversion script
Id: cif_fix_values 6909 2019-04-08 15:41:33Z antanas 
;
_cod_original_cell_volume 5623.5(8)
_cod_database_code 4128900
_shelx_shelxl_version_number 2018/3
_shelx_space_group_comment
;
The symmetry employed for this shelxl refinement is uniquely defined
by the following loop, which should always be used as a source of
symmetry information in preference to the above space-group names.
They are only intended as comments.
;
_shelx_estimated_absorpt_t_min 0.275
_shelx_estimated_absorpt_t_max 0.522

loop_
_space_group_symop_operation_xyz
'x, y, z'
'-y, x-y, z'
'y, x, -z'
'-x+y, -x, z'
'-x, -x+y, -z'
'x-y, -y, -z'
'x+2/3, y+1/3, z+1/3'
'-y+2/3, x-y+1/3, z+1/3'
'y+2/3, x+1/3, -z+1/3'
'-x+y+2/3, -x+1/3, z+1/3'
'-x+2/3, -x+y+1/3, -z+1/3'
'x-y+2/3, -y+1/3, -z+1/3'
'x+1/3, y+2/3, z+2/3'
'-y+1/3, x-y+2/3, z+2/3'
'y+1/3, x+2/3, -z+2/3'
'-x+y+1/3, -x+2/3, z+2/3'
'-x+1/3, -x+y+2/3, -z+2/3'
'x-y+1/3, -y+2/3, -z+2/3'
'-x, -y, -z'
'y, -x+y, -z'
'-y, -x, z'
'x-y, x, -z'
'x, x-y, z'
'-x+y, y, z'
'-x+2/3, -y+1/3, -z+1/3'
'y+2/3, -x+y+1/3, -z+1/3'
'-y+2/3, -x+1/3, z+1/3'
'x-y+2/3, x+1/3, -z+1/3'
'x+2/3, x-y+1/3, z+1/3'
'-x+y+2/3, y+1/3, z+1/3'
'-x+1/3, -y+2/3, -z+2/3'
'y+1/3, -x+y+2/3, -z+2/3'
'-y+1/3, -x+2/3, z+2/3'
'x-y+1/3, x+2/3, -z+2/3'
'x+1/3, x-y+2/3, z+2/3'
'-x+y+1/3, y+2/3, z+2/3'

loop_
_atom_site_label
_atom_site_type_symbol
_atom_site_fract_x
_atom_site_fract_y
_atom_site_fract_z
_atom_site_U_iso_or_equiv
_atom_site_adp_type
_atom_site_occupancy
_atom_site_site_symmetry_order
_atom_site_calc_flag
_atom_site_refinement_flags_posn
_atom_site_refinement_flags_adp
_atom_site_refinement_flags_occupancy
W1 W 0.60961(3) 0.39039(3) 0.00299(7) 0.0352(3) Uani 0.8889 2 d S T P
W2 W 0.50611(4) 0.33938(4) 0.20275(5) 0.0350(3) Uani 0.8889 1 d . . P
Mo1 Mo 0.60961(3) 0.39039(3) 0.00299(7) 0.0352(3) Uani 0.1111 2 d S T P
Mo2 Mo 0.50611(4) 0.33938(4) 0.20275(5) 0.0350(3) Uani 0.1111 1 d . . P
P1 P 0.666667 0.333333 0.2179(8) 0.010(3) Uani 0.5 6 d DS T P
O1 O 0.5899(5) 0.4101(5) -0.1065(12) 0.056(5) Uani 1 2 d S T P
O2 O 0.4211(6) 0.3253(6) 0.2124(8) 0.049(3) Uani 1 1 d . . .
O4 O 0.5186(6) 0.3553(6) 0.0655(7) 0.037(3) Uani 1 1 d . . .
O5 O 0.5575(4) 0.4425(4) 0.2156(10) 0.036(4) Uani 1 2 d S T P
O7 O 0.5861(9) 0.2931(5) -0.0085(10) 0.045(4) Uani 1 2 d S T P
O8 O 0.4903(8) 0.2452(4) 0.1850(10) 0.035(3) Uani 1 2 d S T P
O9 O 0.5277(7) 0.333333 0.333333 0.033(3) Uani 1 2 d S T P
O10 O 0.6245(4) 0.3755(4) 0.1750(11) 0.038(4) Uani 1 2 d S T P
O11 O 0.474(10) 0.474(10) 0.000000 0.14(9) Uiso 0.16 2 d S . P
O12 O 0.772(4) 0.666667 0.666667 0.08(2) Uiso 0.3 2 d S . P
N1 N 0.5385(11) 0.4615(11) 0.690(3) 0.080(11) Uiso 0.7 2 d DS U P
C1 C 0.584(3) 0.523(3) 0.755(4) 0.077(18) Uiso 0.35 1 d D U P
C2 C 0.5085(16) 0.4915(16) 0.619(4) 0.14(2) Uiso 0.7 2 d DS U P
H1 H 0.666667 0.333333 0.333333 0.010 Uiso 1 12 d DS U P

loop_
_atom_site_aniso_label
_atom_site_aniso_U_11
_atom_site_aniso_U_22
_atom_site_aniso_U_33
_atom_site_aniso_U_23
_atom_site_aniso_U_13
_atom_site_aniso_U_12
W1 0.0375(4) 0.0375(4) 0.0331(5) 0.0040(2) -0.0040(2) 0.0206(5)
W2 0.0265(4) 0.0336(4) 0.0468(5) -0.0017(3) -0.0057(3) 0.0164(3)
Mo1 0.0375(4) 0.0375(4) 0.0331(5) 0.0040(2) -0.0040(2) 0.0206(5)
Mo2 0.0265(4) 0.0336(4) 0.0468(5) -0.0017(3) -0.0057(3) 0.0164(3)
P1 0.009(4) 0.009(4) 0.013(7) 0.000 0.000 0.005(2)
O1 0.064(9) 0.064(9) 0.049(10) 0.012(4) -0.012(4) 0.040(11)
O2 0.035(7) 0.043(7) 0.069(8) -0.004(6) -0.011(6) 0.020(6)
O4 0.040(6) 0.044(7) 0.036(6) -0.002(5) -0.007(5) 0.028(6)
O5 0.033(6) 0.033(6) 0.044(9) 0.004(3) -0.004(3) 0.019(7)
O7 0.054(11) 0.054(8) 0.028(8) -0.002(4) -0.003(8) 0.027(5)
O8 0.028(8) 0.038(6) 0.037(8) -0.001(3) -0.003(7) 0.014(4)
O9 0.038(6) 0.027(8) 0.031(8) -0.001(6) -0.001(3) 0.014(4)
O10 0.031(6) 0.031(6) 0.051(9) -0.001(4) 0.001(4) 0.014(7)

loop_
_atom_type_symbol
_atom_type_description
_atom_type_scat_dispersion_real
_atom_type_scat_dispersion_imag
_atom_type_scat_source
W W -0.8490 6.8722 'International Tables Vol C Tables 4.2.6.8 and 6.1.1.4'
Mo Mo -1.6832 0.6857 'International Tables Vol C Tables 4.2.6.8 and 6.1.1.4'
P P 0.1023 0.0942 'International Tables Vol C Tables 4.2.6.8 and 6.1.1.4'
O O 0.0106 0.0060 'International Tables Vol C Tables 4.2.6.8 and 6.1.1.4'
N N 0.0061 0.0033 'International Tables Vol C Tables 4.2.6.8 and 6.1.1.4'
C C 0.0033 0.0016 'International Tables Vol C Tables 4.2.6.8 and 6.1.1.4'
H H 0.0000 0.0000 'International Tables Vol C Tables 4.2.6.8 and 6.1.1.4'

loop_
_geom_angle_atom_site_label_1
_geom_angle_atom_site_label_2
_geom_angle_atom_site_label_3
_geom_angle
_geom_angle_site_symmetry_1
_geom_angle_site_symmetry_3
O1 W1 O7 103.8(6) . 21_665
O1 W1 O7 103.8(6) . .
O7 W1 O7 86.3(10) 21_665 .
O1 W1 O4 99.8(5) . .
O7 W1 O4 156.3(5) 21_665 .
O7 W1 O4 87.0(6) . .
O1 W1 O4 99.8(5) . 21_665
O7 W1 O4 87.0(6) 21_665 21_665
O7 W1 O4 156.3(5) . 21_665
O4 W1 O4 90.0(7) . 21_665
O1 W1 O10 167.3(7) . .
O7 W1 O10 85.3(5) 21_665 .
O7 W1 O10 85.3(5) . .
O4 W1 O10 71.5(4) . .
O4 W1 O10 71.5(4) 21_665 .
O2 W2 O9 101.0(6) . .
O2 W2 O8 102.6(6) . .
O9 W2 O8 88.3(4) . .
O2 W2 O4 98.7(5) . .
O9 W2 O4 160.2(6) . .
O8 W2 O4 89.8(5) . .
O2 W2 O5 98.3(5) . .
O9 W2 O5 88.4(4) . .
O8 W2 O5 159.1(6) . .
O4 W2 O5 86.4(5) . .
O2 W2 O10 170.1(5) . .
O9 W2 O10 85.1(6) . .
O8 W2 O10 85.2(5) . .
O4 W2 O10 75.0(5) . .
O5 W2 O10 74.0(5) . .
O10 P1 O10 108.2(6) . 2_655
O10 P1 O10 108.2(6) . 4_665
O10 P1 O10 108.2(6) 2_655 4_665
W1 O4 W2 122.7(5) . .
W2 O5 W2 119.0(8) 21_665 .
W1 O7 W1 151.6(10) 2_655 .
W2 O8 W2 156.7(8) 23 .
W2 O9 W2 147.5(9) 18 .
P1 O10 W2 124.4(5) . .
P1 O10 W2 124.4(5) . 21_665
W2 O10 W2 92.9(5) . 21_665
P1 O10 W1 123.8(8) . .
W2 O10 W1 90.7(5) . .
W2 O10 W1 90.7(5) 21_665 .
O12 O11 O11 179.99(4) 34_545 19_665
C1 N1 C1 101(6) . 21_665
C1 N1 C2 105(4) . .
C1 N1 C2 105(4) 21_665 .

loop_
_geom_bond_atom_site_label_1
_geom_bond_atom_site_label_2
_geom_bond_distance
_geom_bond_site_symmetry_2
W1 O1 1.693(15) .
W1 O7 1.907(4) 21_665
W1 O7 1.907(4) .
W1 O4 1.926(11) .
W1 O4 1.926(11) 21_665
W1 O10 2.457(15) .
W2 O2 1.711(12) .
W2 O9 1.897(5) .
W2 O8 1.904(3) .
W2 O4 1.935(10) .
W2 O5 1.937(8) .
W2 O10 2.302(10) .
P1 O10 1.688(16) .
P1 O10 1.688(16) 2_655
P1 O10 1.688(16) 4_665
O11 O12 0.8(2) 34_545
O11 O11 1.1(4) 19_665
N1 C1 1.49(2) .
N1 C1 1.49(2) 21_665
N1 C2 1.50(2) .
